data_2229727
loop_
_publ_author_name
'Li, Zhao-Bo'
'Shen, Li-Li'
'Li, Jia-Jia'

_publ_section_title
;
 (<i>E</i>)-2-(2-Nitroprop-1-enyl)thiophene
;
_journal_coeditor_code JH2274
_journal_issue 4
_journal_name_full 'Acta Crystallographica Section E'
_journal_page_first o983
_journal_paper_doi 10.1107/S1600536811010622
_journal_volume 67
_journal_year 2011
_chemical_formula_iupac 'C7 H7 N O2 S'
_chemical_formula_moiety 'C7 H7 N O2 S'
_chemical_formula_sum 'C7 H7 N O2 S'
_chemical_formula_weight 169.20
_chemical_name_systematic
;
(<i>E</i>)-2-(2-Nitroprop-1-enyl)thiophene
;
_space_group_IT_number 14
_symmetry_cell_setting monoclinic
_symmetry_space_group_name_Hall '-P 2yn'
_symmetry_space_group_name_H-M 'P 1 21/n 1'
_atom_sites_solution_hydrogens geom
_atom_sites_solution_primary direct
_atom_sites_solution_secondary difmap
_audit_creation_method SHELXL-97
_cell_angle_alpha 90.00
_cell_angle_beta 110.640(7)
_cell_angle_gamma 90.00
_cell_formula_units_Z 4
_cell_length_a 6.7545(6)
_cell_length_b 16.6940(13)
_cell_length_c 7.4527(4)
_cell_measurement_reflns_used 3534
_cell_measurement_temperature 296.0(10)
_cell_measurement_theta_max 27.4
_cell_measurement_theta_min 3.2
_cell_volume 786.42(11)
_computing_cell_refinement 'PROCESS-AUTO (Rigaku, 2006)'
_computing_data_collection 'PROCESS-AUTO (Rigaku, 2006)'
_computing_data_reduction 'CrystalStructure (Rigaku Americas and Rigaku, 2007)'
_computing_molecular_graphics 'ORTEP-3 for Windows (Farrugia, 1997)'
_computing_publication_material 'WinGX (Farrugia, 1999)'
_computing_structure_refinement 'SHELXL97 (Sheldrick, 2008)'
_computing_structure_solution 'SHELXS97 (Sheldrick, 2008)'
_diffrn_ambient_temperature 296.0(10)
_diffrn_detector_area_resol_mean 10.00
_diffrn_measured_fraction_theta_full 0.988
_diffrn_measured_fraction_theta_max 0.988
_diffrn_measurement_device_type 'Rigaku R-AXIS RAPID'
_diffrn_measurement_method \w
_diffrn_radiation_monochromator graphite
_diffrn_radiation_source 'rolling anode'
_diffrn_radiation_type MoK\a
_diffrn_radiation_wavelength 0.71073
_diffrn_reflns_av_R_equivalents 0.0352
_diffrn_reflns_av_sigmaI/netI 0.0303
_diffrn_reflns_limit_h_max 8
_diffrn_reflns_limit_h_min -7
_diffrn_reflns_limit_k_max 19
_diffrn_reflns_limit_k_min -19
_diffrn_reflns_limit_l_max 8
_diffrn_reflns_limit_l_min -8
_diffrn_reflns_number 5936
_diffrn_reflns_theta_full 25.02
_diffrn_reflns_theta_max 25.02
_diffrn_reflns_theta_min 3.17
_exptl_absorpt_coefficient_mu 0.357
_exptl_absorpt_correction_T_max 0.9418
_exptl_absorpt_correction_T_min 0.8788
_exptl_absorpt_correction_type multi-scan
_exptl_absorpt_process_details '(ABSCOR; Higashi, 1995)'
_exptl_crystal_colour yellow
_exptl_crystal_density_diffrn 1.429
_exptl_crystal_density_method 'not measured'
_exptl_crystal_description prism
_exptl_crystal_F_000 352
_exptl_crystal_size_max 0.31
_exptl_crystal_size_mid 0.18
_exptl_crystal_size_min 0.17
_refine_diff_density_max 0.394
_refine_diff_density_min -0.330
_refine_ls_extinction_coef 0.0067(6)
_refine_ls_extinction_expression Fc^*^=kFc[1+0.001xFc^2^\l^3^/sin(2\q)]^-1/4^
_refine_ls_extinction_method 'SHELXL97 (Sheldrick, 2008)'
_refine_ls_goodness_of_fit_ref 1.004
_refine_ls_hydrogen_treatment constr
_refine_ls_matrix_type full
_refine_ls_number_parameters 102
_refine_ls_number_reflns 1362
_refine_ls_number_restraints 0
_refine_ls_restrained_S_all 1.004
_refine_ls_R_factor_all 0.0748
_refine_ls_R_factor_gt 0.0492
_refine_ls_shift/su_max 0.001
_refine_ls_shift/su_mean 0.000
_refine_ls_structure_factor_coef Fsqd
_refine_ls_weighting_details 'calc w=1/[\s^2^(Fo^2^)+(0.0837P)^2^+0.8184P] where P=(Fo^2^+2Fc^2^)/3'
_refine_ls_weighting_scheme calc
_refine_ls_wR_factor_gt 0.1380
_refine_ls_wR_factor_ref 0.1696
_reflns_number_gt 971
_reflns_number_total 1362
_reflns_threshold_expression I>2\s(I)
_cod_data_source_file jh2274.cif
_cod_data_source_block I
_cod_original_cell_volume 786.42(10)
_cod_original_sg_symbol_H-M 'P 21/n'
_cod_database_code 2229727
_cod_database_fobs_code 2229727

loop_
_symmetry_equiv_pos_as_xyz
'x, y, z'
'-x+1/2, y+1/2, -z+1/2'
'-x, -y, -z'
'x-1/2, -y-1/2, z-1/2'

loop_
_atom_site_type_symbol
_atom_site_label
_atom_site_fract_x
_atom_site_fract_y
_atom_site_fract_z
_atom_site_U_iso_or_equiv
_atom_site_adp_type
_atom_site_calc_flag
_atom_site_refinement_flags
_atom_site_occupancy
_atom_site_disorder_assembly
_atom_site_disorder_group
S S1 0.21787(15) 0.56891(6) 0.61453(16) 0.0684(5) Uani d . 1 . .
C C4 0.4914(5) 0.5654(2) 0.7041(5) 0.0496(8) Uani d . 1 . .
C C3 0.6192(5) 0.4976(2) 0.7933(4) 0.0500(8) Uani d . 1 . .
H H3 0.7644 0.5067 0.8373 0.060 Uiso calc R 1 . .
N N1 0.7349(5) 0.36806(18) 0.9203(4) 0.0584(8) Uani d . 1 . .
O O2 0.9190(4) 0.39008(17) 0.9632(5) 0.0775(9) Uani d . 1 . .
C C2 0.5624(5) 0.4238(2) 0.8227(5) 0.0493(8) Uani d . 1 . .
O O1 0.6885(5) 0.30107(17) 0.9578(5) 0.0832(9) Uani d . 1 . .
C C5 0.5793(6) 0.64019(19) 0.6781(5) 0.0512(8) Uani d . 1 . .
H H5 0.7230 0.6515 0.7150 0.061 Uiso calc R 1 . .
C C1 0.3450(6) 0.3888(2) 0.7708(6) 0.0652(10) Uani d . 1 . .
H H1A 0.2975 0.3941 0.8775 0.098 Uiso calc R 1 . .
H H1B 0.3487 0.3332 0.7398 0.098 Uiso calc R 1 . .
H H1C 0.2496 0.4168 0.6621 0.098 Uiso calc R 1 . .
C C7 0.2176(6) 0.6653(2) 0.5463(6) 0.0698(11) Uani d . 1 . .
H H7 0.0948 0.6947 0.4869 0.084 Uiso calc R 1 . .
C C6 0.4120(6) 0.6951(2) 0.5863(6) 0.0675(11) Uani d . 1 . .
H H6 0.4365 0.7475 0.5568 0.081 Uiso calc R 1 . .

loop_
_atom_site_aniso_label
_atom_site_aniso_U_11
_atom_site_aniso_U_22
_atom_site_aniso_U_33
_atom_site_aniso_U_12
_atom_site_aniso_U_13
_atom_site_aniso_U_23
S1 0.0499(6) 0.0587(7) 0.0895(8) -0.0017(4) 0.0158(5) 0.0006(5)
C4 0.0447(19) 0.051(2) 0.0507(19) -0.0015(14) 0.0131(15) -0.0040(14)
C3 0.0419(17) 0.052(2) 0.052(2) -0.0039(14) 0.0124(15) -0.0078(15)
N1 0.0557(19) 0.0507(19) 0.0660(19) 0.0060(14) 0.0180(15) 0.0000(14)
O2 0.0474(15) 0.0661(18) 0.107(2) 0.0055(12) 0.0125(15) 0.0016(16)
C2 0.0468(18) 0.0464(19) 0.0532(19) 0.0018(14) 0.0157(15) -0.0040(14)
O1 0.079(2) 0.0533(17) 0.118(3) 0.0078(14) 0.0349(18) 0.0175(16)
C5 0.056(2) 0.0418(18) 0.0499(19) 0.0022(14) 0.0116(15) 0.0006(14)
C1 0.054(2) 0.056(2) 0.082(3) -0.0085(17) 0.0198(19) 0.0007(19)
C7 0.058(2) 0.058(2) 0.083(3) 0.0100(18) 0.012(2) 0.002(2)
C6 0.074(3) 0.047(2) 0.076(3) -0.0032(18) 0.019(2) 0.0038(18)

loop_
_atom_type_symbol
_atom_type_description
_atom_type_scat_dispersion_real
_atom_type_scat_dispersion_imag
_atom_type_scat_source
C C 0.0033 0.0016 'International Tables Vol C Tables 4.2.6.8 and 6.1.1.4'
H H 0.0000 0.0000 'International Tables Vol C Tables 4.2.6.8 and 6.1.1.4'
N N 0.0061 0.0033 'International Tables Vol C Tables 4.2.6.8 and 6.1.1.4'
O O 0.0106 0.0060 'International Tables Vol C Tables 4.2.6.8 and 6.1.1.4'
S S 0.1246 0.1234 'International Tables Vol C Tables 4.2.6.8 and 6.1.1.4'

loop_
_geom_angle_atom_site_label_1
_geom_angle_atom_site_label_2
_geom_angle_atom_site_label_3
_geom_angle_site_symmetry_1
_geom_angle_site_symmetry_3
_geom_angle
_geom_angle_publ_flag
C7 S1 C4 . . 92.09(18) ?
C5 C4 C3 . . 122.8(3) ?
C5 C4 S1 . . 110.9(2) ?
C3 C4 S1 . . 126.3(3) ?
C2 C3 C4 . . 130.0(3) ?
C2 C3 H3 . . 115.0 ?
C4 C3 H3 . . 115.0 ?
O1 N1 O2 . . 122.3(3) ?
O1 N1 C2 . . 118.1(3) ?
O2 N1 C2 . . 119.6(3) ?
C3 C2 N1 . . 116.3(3) ?
C3 C2 C1 . . 129.2(3) ?
N1 C2 C1 . . 114.5(3) ?
C4 C5 C6 . . 109.3(3) ?
C4 C5 H5 . . 125.4 ?
C6 C5 H5 . . 125.4 ?
C2 C1 H1A . . 109.5 ?
C2 C1 H1B . . 109.5 ?
H1A C1 H1B . . 109.5 ?
C2 C1 H1C . . 109.5 ?
H1A C1 H1C . . 109.5 ?
H1B C1 H1C . . 109.5 ?
C6 C7 S1 . . 113.0(3) ?
C6 C7 H7 . . 123.5 ?
S1 C7 H7 . . 123.5 ?
C7 C6 C5 . . 114.7(4) ?
C7 C6 H6 . . 122.7 ?
C5 C6 H6 . . 122.7 ?

loop_
_geom_bond_atom_site_label_1
_geom_bond_atom_site_label_2
_geom_bond_site_symmetry_2
_geom_bond_distance
_geom_bond_publ_flag
S1 C7 . 1.688(4) ?
S1 C4 . 1.730(3) ?
C4 C5 . 1.425(5) ?
C4 C3 . 1.436(5) ?
C3 C2 . 1.331(5) ?
C3 H3 . 0.9300 ?
N1 O1 . 1.220(4) ?
N1 O2 . 1.226(4) ?
N1 C2 . 1.469(4) ?
C2 C1 . 1.499(5) ?
C5 C6 . 1.429(5) ?
C5 H5 . 0.9300 ?
C1 H1A . 0.9600 ?
C1 H1B . 0.9600 ?
C1 H1C . 0.9600 ?
C7 C6 . 1.336(5) ?
C7 H7 . 0.9300 ?
C6 H6 . 0.9300 ?

loop_
_geom_hbond_atom_site_label_D
_geom_hbond_atom_site_label_H
_geom_hbond_atom_site_label_A
_geom_hbond_site_symmetry_A
_geom_hbond_distance_DH
_geom_hbond_distance_HA
_geom_hbond_distance_DA
_geom_hbond_angle_DHA
C6 H6 O2 2_656 0.930 2.597 3.511(5) 168

loop_
_geom_torsion_atom_site_label_1
_geom_torsion_atom_site_label_2
_geom_torsion_atom_site_label_3
_geom_torsion_atom_site_label_4
_geom_torsion_site_symmetry_1
_geom_torsion_site_symmetry_2
_geom_torsion_site_symmetry_3
_geom_torsion_site_symmetry_4
_geom_torsion
_geom_torsion_publ_flag
C7 S1 C4 C5 . . . . -0.3(3) ?
C7 S1 C4 C3 . . . . 179.8(3) ?
C5 C4 C3 C2 . . . . -177.7(3) ?
S1 C4 C3 C2 . . . . 2.1(6) ?
C4 C3 C2 N1 . . . . -179.7(3) ?
C4 C3 C2 C1 . . . . 0.0(6) ?
O1 N1 C2 C3 . . . . 176.6(3) ?
O2 N1 C2 C3 . . . . -2.6(5) ?
O1 N1 C2 C1 . . . . -3.2(5) ?
O2 N1 C2 C1 . . . . 177.6(3) ?
C3 C4 C5 C6 . . . . -179.8(3) ?
S1 C4 C5 C6 . . . . 0.3(4) ?
C4 S1 C7 C6 . . . . 0.2(4) ?
S1 C7 C6 C5 . . . . -0.1(5) ?
C4 C5 C6 C7 . . . . -0.2(5) ?

loop_
_cod_related_entry_id
_cod_related_entry_database
_cod_related_entry_code
1 ChemSpider 1267334
